data_1545773
loop_
_publ_author_name
'Zhang, Junliang'
'Zhou, Wei'
'Wang, Hua-Min'
'Tao, Mengna'
'Zhu, Chao-Ze'
'Lin, Tao-Yan'

_publ_section_title
;
 Phosphine-catalyzed Enantioselective [3+2] Cycloadditions of -Substituted
 Allenoates with \b-Perfluoroalkyl Enones
;
_journal_name_full 'Chem. Sci.'
_journal_paper_doi 10.1039/C7SC01432E
_journal_year 2017
_chemical_absolute_configuration rmad
_chemical_formula_moiety 'C22 H19 F3 O3'
_chemical_formula_sum 'C22 H19 F3 O3'
_chemical_formula_weight 388.37
_space_group_crystal_system triclinic
_space_group_IT_number 1
_space_group_name_Hall 'P 1'
_space_group_name_H-M_alt 'P 1'
_symmetry_space_group_name_Hall 'P 1'
_symmetry_space_group_name_H-M 'P 1'
_atom_sites_solution_hydrogens geom
_atom_sites_solution_primary direct
_audit_creation_date 2016-07-14
_audit_creation_method
;
Olex2 1.2
(compiled 2016.02.19 svn.r3266 for OlexSys, GUI svn.r5155)
;
_audit_update_record
;
2016-09-11 deposited with the CCDC.
2017-04-19 downloaded from the CCDC.
;
_cell_angle_alpha 67.7570(10)
_cell_angle_beta 88.9110(10)
_cell_angle_gamma 87.4110(10)
_cell_formula_units_Z 2
_cell_length_a 8.7678(2)
_cell_length_b 10.7305(2)
_cell_length_c 10.8657(2)
_cell_measurement_reflns_used 4886
_cell_measurement_temperature 130
_cell_measurement_theta_max 68.707
_cell_measurement_theta_min 4.40
_cell_volume 945.24(3)
_computing_cell_refinement 'SAINT v7.68A (Bruker, 2009)'
_computing_data_reduction 'SAINT v7.68A (Bruker, 2009)'
_computing_molecular_graphics 'Olex2 (Dolomanov et al., 2009)'
_computing_publication_material 'Olex2 (Dolomanov et al., 2009)'
_computing_structure_refinement 'ShelXL (Sheldrick, 2015)'
_computing_structure_solution 'ShelXT (Sheldrick, 2015)'
_diffrn_ambient_temperature 130
_diffrn_measured_fraction_theta_full 0.948
_diffrn_measured_fraction_theta_max 0.934
_diffrn_measurement_device_type 'Bruker APEX-II CCD'
_diffrn_measurement_method '\f and \w scans'
_diffrn_radiation_monochromator graphite
_diffrn_radiation_type CuK\a
_diffrn_radiation_wavelength 1.54178
_diffrn_reflns_av_R_equivalents 0.0400
_diffrn_reflns_av_unetI/netI 0.0643
_diffrn_reflns_Laue_measured_fraction_full 0.948
_diffrn_reflns_Laue_measured_fraction_max 0.934
_diffrn_reflns_limit_h_max 10
_diffrn_reflns_limit_h_min -8
_diffrn_reflns_limit_k_max 12
_diffrn_reflns_limit_k_min -12
_diffrn_reflns_limit_l_max 13
_diffrn_reflns_limit_l_min -13
_diffrn_reflns_number 7792
_diffrn_reflns_point_group_measured_fraction_full 0.675
_diffrn_reflns_point_group_measured_fraction_max 0.663
_diffrn_reflns_theta_full 67.679
_diffrn_reflns_theta_max 69.186
_diffrn_reflns_theta_min 4.396
_diffrn_standards_number 0
_exptl_absorpt_coefficient_mu 0.930
_exptl_absorpt_correction_T_max 0.7532
_exptl_absorpt_correction_T_min 0.5514
_exptl_absorpt_correction_type multi-scan
_exptl_absorpt_process_details
;
SADABS-2008/1 (Bruker,2008) was used for absorption correction.
wR2(int) was 0.1144 before and 0.0565 after correction.
The Ratio of minimum to maximum transmission is 0.7321.
The \l/2 correction factor is 0.0015.
;
_exptl_crystal_colour colourless
_exptl_crystal_colour_primary colourless
_exptl_crystal_density_diffrn 1.365
_exptl_crystal_description block
_exptl_crystal_F_000 404
_exptl_crystal_size_max 0.25
_exptl_crystal_size_mid 0.2
_exptl_crystal_size_min 0.15
_refine_diff_density_max 0.178
_refine_diff_density_min -0.226
_refine_diff_density_rms 0.048
_refine_ls_abs_structure_details
;
 Flack x determined using 1290 quotients [(I+)-(I-)]/[(I+)+(I-)]
 (Parsons, Flack and Wagner, Acta Cryst. B69 (2013) 249-259).
;
_refine_ls_abs_structure_Flack 0.10(10)
_refine_ls_extinction_method none
_refine_ls_goodness_of_fit_ref 0.898
_refine_ls_hydrogen_treatment constr
_refine_ls_matrix_type full
_refine_ls_number_parameters 507
_refine_ls_number_reflns 4680
_refine_ls_number_restraints 3
_refine_ls_restrained_S_all 0.898
_refine_ls_R_factor_all 0.0391
_refine_ls_R_factor_gt 0.0383
_refine_ls_shift/su_max 0.000
_refine_ls_shift/su_mean 0.000
_refine_ls_structure_factor_coef Fsqd
_refine_ls_weighting_details 'w=1/[\s^2^(Fo^2^)+(0.1000P)^2^] where P=(Fo^2^+2Fc^2^)/3'
_refine_ls_weighting_scheme calc
_refine_ls_wR_factor_gt 0.1088
_refine_ls_wR_factor_ref 0.1102
_reflns_Friedel_coverage 0.419
_reflns_Friedel_fraction_full 0.402
_reflns_Friedel_fraction_max 0.391
_reflns_number_gt 4568
_reflns_number_total 4680
_reflns_threshold_expression 'I > 2\s(I)'
_cod_data_source_file c7sc01432e2.cif
_cod_data_source_block cu_dm16442_0m
_cod_depositor_comments
;

2019-02-27
Z value and formula fixed to values more according to usual
chemical conventions.                 miguel
;
_cod_original_formula_sum 'C44 H38 F6 O6'
_cod_original_formula_weight 776.74
_cod_original_formula_moiety '2(C22 H19 F3 O3)'
_cod_original_formula_units_Z 1
_cod_database_code 1545773
_shelx_space_group_comment
;
The symmetry employed for this shelxl refinement is uniquely defined
by the following loop, which should always be used as a source of
symmetry information in preference to the above space-group names.
They are only intended as comments.
;
_olex2_refinement_description
;
1. Fixed Uiso
 At 1.2 times of:
  All C(H) groups, All C(H,H) groups
 At 1.5 times of:
  All C(H,H,H) groups
2.a Ternary CH refined with riding coordinates:
 C2(H2), C8(H8), C9(H9), C24(H24), C30(H30), C31(H31)
2.b Secondary CH2 refined with riding coordinates:
 C5(H5A,H5B), C27(H27A,H27B)
2.c Aromatic/amide H refined with riding coordinates:
 C7(H7), C12(H12), C13(H13), C14(H14), C15(H15), C16(H16), C18(H18), C19(H19),
 C20(H20), C21(H21), C22(H22), C29(H29), C34(H34), C35(H35), C36(H36), C37(H37),
  C38(H38), C40(H40), C41(H41), C42(H42), C43(H43), C44(H44)
2.d Idealised Me refined as rotating group:
 C6(H6A,H6B,H6C), C28(H28A,H28B,H28C)
;
_shelx_shelxl_version_number 2014/7
_olex2_submission_special_instructions 'No special instructions were received'

loop_
_space_group_symop_operation_xyz
'x, y, z'

loop_
_atom_site_label
_atom_site_type_symbol
_atom_site_fract_x
_atom_site_fract_y
_atom_site_fract_z
_atom_site_U_iso_or_equiv
_atom_site_adp_type
_atom_site_occupancy
_atom_site_site_symmetry_order
_atom_site_calc_flag
_atom_site_refinement_flags_posn
F1 F 0.3828(2) 0.44069(17) 0.46672(19) 0.0428(4) Uani 1 1 d .
F2 F 0.4424(2) 0.3984(2) 0.29341(19) 0.0472(4) Uani 1 1 d .
F3 F 0.4971(2) 0.58685(19) 0.3017(3) 0.0582(6) Uani 1 1 d .
O1 O 0.9322(3) 0.4950(2) 0.16723(19) 0.0376(5) Uani 1 1 d .
O2 O 0.8061(3) 0.6307(2) 0.2538(2) 0.0415(5) Uani 1 1 d .
O3 O 0.7203(4) 0.2939(2) 0.7060(2) 0.0580(7) Uani 1 1 d .
C1 C 0.4923(3) 0.4559(3) 0.3755(3) 0.0343(6) Uani 1 1 d .
C2 C 0.6405(3) 0.3938(2) 0.4406(2) 0.0297(5) Uani 1 1 d .
H2 H 0.6716 0.4414 0.4988 0.036 Uiso 1 1 calc R
C3 C 0.7715(3) 0.3942(3) 0.3472(2) 0.0280(5) Uani 1 1 d .
C4 C 0.8360(3) 0.5209(3) 0.2527(2) 0.0291(5) Uani 1 1 d .
C5 C 1.0036(4) 0.6099(3) 0.0671(3) 0.0405(6) Uani 1 1 d .
H5A H 1.0257 0.6783 0.1043 0.049 Uiso 1 1 calc R
H5B H 0.9356 0.6521 -0.0107 0.049 Uiso 1 1 calc R
C6 C 1.1494(5) 0.5555(4) 0.0270(4) 0.0549(8) Uani 1 1 d .
H6A H 1.1953 0.6267 -0.0486 0.082 Uiso 1 1 calc GR
H6B H 1.1271 0.4798 0.0016 0.082 Uiso 1 1 calc GR
H6C H 1.2207 0.5246 0.1020 0.082 Uiso 1 1 calc GR
C7 C 0.8266(3) 0.2710(3) 0.3677(3) 0.0293(5) Uani 1 1 d .
H7 H 0.9112 0.2538 0.3196 0.035 Uiso 1 1 calc R
C8 C 0.7443(3) 0.1607(2) 0.4734(2) 0.0286(5) Uani 1 1 d .
H8 H 0.8178 0.1092 0.5459 0.034 Uiso 1 1 calc R
C9 C 0.6247(3) 0.2414(2) 0.5280(2) 0.0269(5) Uani 1 1 d .
H9 H 0.5191 0.2137 0.5203 0.032 Uiso 1 1 calc R
C10 C 0.6614(4) 0.2118(3) 0.6733(3) 0.0330(6) Uani 1 1 d .
C11 C 0.6332(3) 0.0735(3) 0.7743(2) 0.0301(5) Uani 1 1 d .
C12 C 0.5281(4) -0.0112(3) 0.7557(3) 0.0347(6) Uani 1 1 d .
H12 H 0.4705 0.0170 0.6758 0.042 Uiso 1 1 calc R
C13 C 0.5077(4) -0.1378(3) 0.8549(3) 0.0420(7) Uani 1 1 d .
H13 H 0.4353 -0.1956 0.8434 0.050 Uiso 1 1 calc R
C14 C 0.5932(4) -0.1790(3) 0.9703(3) 0.0438(7) Uani 1 1 d .
H14 H 0.5791 -0.2653 1.0376 0.053 Uiso 1 1 calc R
C15 C 0.6998(4) -0.0952(3) 0.9889(3) 0.0417(7) Uani 1 1 d .
H15 H 0.7597 -0.1249 1.0674 0.050 Uiso 1 1 calc R
C16 C 0.7173(4) 0.0316(3) 0.8917(3) 0.0367(6) Uani 1 1 d .
H16 H 0.7871 0.0905 0.9050 0.044 Uiso 1 1 calc R
C17 C 0.6782(3) 0.0643(2) 0.4175(3) 0.0300(5) Uani 1 1 d .
C18 C 0.6044(4) 0.1132(3) 0.2951(3) 0.0355(6) Uani 1 1 d .
H18 H 0.5889 0.2077 0.2493 0.043 Uiso 1 1 calc R
C19 C 0.5532(4) 0.0262(3) 0.2390(3) 0.0424(7) Uani 1 1 d .
H19 H 0.5029 0.0611 0.1554 0.051 Uiso 1 1 calc R
C20 C 0.5757(4) -0.1119(3) 0.3053(3) 0.0427(7) Uani 1 1 d .
H20 H 0.5422 -0.1719 0.2667 0.051 Uiso 1 1 calc R
C21 C 0.6466(4) -0.1616(3) 0.4270(3) 0.0408(7) Uani 1 1 d .
H21 H 0.6607 -0.2562 0.4727 0.049 Uiso 1 1 calc R
C22 C 0.6983(3) -0.0749(3) 0.4844(3) 0.0344(6) Uani 1 1 d .
H22 H 0.7469 -0.1105 0.5688 0.041 Uiso 1 1 calc R
F4 F -0.0136(2) 0.4408(2) 0.7623(2) 0.0537(5) Uani 1 1 d .
F5 F -0.1470(2) 0.56647(19) 0.5932(2) 0.0529(5) Uani 1 1 d .
F6 F -0.0611(2) 0.6492(2) 0.72760(19) 0.0485(5) Uani 1 1 d .
O4 O 0.4368(3) 0.50026(19) 0.82649(19) 0.0364(4) Uani 1 1 d .
O5 O 0.3014(3) 0.3603(2) 0.7651(2) 0.0430(5) Uani 1 1 d .
O6 O 0.1604(3) 0.6514(2) 0.3140(2) 0.0423(5) Uani 1 1 d .
C23 C -0.0248(4) 0.5633(3) 0.6670(3) 0.0380(6) Uani 1 1 d .
C24 C 0.1165(3) 0.6003(2) 0.5813(2) 0.0308(5) Uani 1 1 d .
H24 H 0.1320 0.5370 0.5338 0.037 Uiso 1 1 calc R
C25 C 0.2602(3) 0.5983(3) 0.6567(2) 0.0301(5) Uani 1 1 d .
C26 C 0.3319(3) 0.4719(3) 0.7542(3) 0.0319(6) Uani 1 1 d .
C27 C 0.5180(4) 0.3853(3) 0.9245(3) 0.0453(7) Uani 1 1 d .
H27A H 0.5590 0.3230 0.8829 0.054 Uiso 1 1 calc R
H27B H 0.4486 0.3356 0.9979 0.054 Uiso 1 1 calc R
C28 C 0.6454(5) 0.4399(4) 0.9760(4) 0.0568(9) Uani 1 1 d .
H28A H 0.7117 0.4908 0.9020 0.085 Uiso 1 1 calc GR
H28B H 0.7049 0.3652 1.0410 0.085 Uiso 1 1 calc GR
H28C H 0.6031 0.4996 1.0188 0.085 Uiso 1 1 calc GR
C29 C 0.3212(3) 0.7188(3) 0.6155(2) 0.0286(5) Uani 1 1 d .
H29 H 0.4132 0.7346 0.6510 0.034 Uiso 1 1 calc R
C30 C 0.2324(3) 0.8272(3) 0.5084(2) 0.0292(5) Uani 1 1 d .
H30 H 0.2992 0.8631 0.4281 0.035 Uiso 1 1 calc R
C31 C 0.1015(3) 0.7472(2) 0.4769(2) 0.0268(5) Uani 1 1 d .
H31 H -0.0007 0.7889 0.4845 0.032 Uiso 1 1 calc R
C32 C 0.1255(3) 0.7507(3) 0.3356(3) 0.0308(5) Uani 1 1 d .
C33 C 0.1147(3) 0.8864(3) 0.2242(2) 0.0315(5) Uani 1 1 d .
C34 C 0.2143(4) 0.9097(3) 0.1162(3) 0.0394(6) Uani 1 1 d .
H34 H 0.2827 0.8394 0.1137 0.047 Uiso 1 1 calc R
C35 C 0.2137(4) 1.0344(4) 0.0134(3) 0.0460(8) Uani 1 1 d .
H35 H 0.2834 1.0505 -0.0584 0.055 Uiso 1 1 calc R
C36 C 0.1117(5) 1.1359(3) 0.0148(3) 0.0464(7) Uani 1 1 d .
H36 H 0.1114 1.2216 -0.0562 0.056 Uiso 1 1 calc R
C37 C 0.0101(5) 1.1132(3) 0.1193(3) 0.0468(7) Uani 1 1 d .
H37 H -0.0621 1.1823 0.1185 0.056 Uiso 1 1 calc R
C38 C 0.0135(4) 0.9886(3) 0.2261(3) 0.0385(6) Uani 1 1 d .
H38 H -0.0533 0.9742 0.2997 0.046 Uiso 1 1 calc R
C39 C 0.1828(3) 0.9429(3) 0.5497(3) 0.0307(5) Uani 1 1 d .
C40 C 0.1176(4) 0.9202(3) 0.6739(3) 0.0379(6) Uani 1 1 d .
H40 H 0.0979 0.8307 0.7320 0.045 Uiso 1 1 calc R
C41 C 0.0811(4) 1.0263(4) 0.7137(4) 0.0489(8) Uani 1 1 d .
H41 H 0.0361 1.0092 0.7985 0.059 Uiso 1 1 calc R
C42 C 0.1098(4) 1.1568(4) 0.6306(5) 0.0573(10) Uani 1 1 d .
H42 H 0.0871 1.2292 0.6589 0.069 Uiso 1 1 calc R
C43 C 0.1720(5) 1.1816(3) 0.5056(5) 0.0559(9) Uani 1 1 d .
H43 H 0.1894 1.2715 0.4472 0.067 Uiso 1 1 calc R
C44 C 0.2088(4) 1.0753(3) 0.4657(3) 0.0416(7) Uani 1 1 d .
H44 H 0.2522 1.0930 0.3803 0.050 Uiso 1 1 calc R

loop_
_atom_site_aniso_label
_atom_site_aniso_U_11
_atom_site_aniso_U_22
_atom_site_aniso_U_33
_atom_site_aniso_U_23
_atom_site_aniso_U_13
_atom_site_aniso_U_12
F1 0.0321(10) 0.0410(9) 0.0513(10) -0.0137(7) 0.0110(8) 0.0011(7)
F2 0.0384(11) 0.0595(10) 0.0417(9) -0.0178(8) -0.0129(7) 0.0104(8)
F3 0.0368(11) 0.0309(9) 0.0796(14) 0.0095(8) 0.0036(10) 0.0025(7)
O1 0.0430(12) 0.0380(10) 0.0294(9) -0.0095(7) 0.0097(8) -0.0114(8)
O2 0.0441(13) 0.0289(9) 0.0440(11) -0.0056(8) 0.0100(9) -0.0043(8)
O3 0.093(2) 0.0463(12) 0.0332(11) -0.0103(9) -0.0071(12) -0.0331(13)
C1 0.0305(15) 0.0275(12) 0.0385(13) -0.0058(10) 0.0052(11) 0.0004(10)
C2 0.0337(15) 0.0264(11) 0.0269(11) -0.0075(9) 0.0043(10) -0.0040(10)
C3 0.0245(13) 0.0335(12) 0.0232(11) -0.0071(9) -0.0008(9) -0.0033(9)
C4 0.0247(14) 0.0327(13) 0.0255(11) -0.0058(9) -0.0030(9) -0.0027(10)
C5 0.0460(18) 0.0447(15) 0.0265(12) -0.0074(10) 0.0072(11) -0.0147(12)
C6 0.047(2) 0.067(2) 0.0396(15) -0.0069(14) 0.0124(14) -0.0090(16)
C7 0.0233(13) 0.0332(13) 0.0296(11) -0.0099(10) -0.0007(9) -0.0003(9)
C8 0.0268(13) 0.0284(11) 0.0274(11) -0.0070(9) -0.0023(9) 0.0017(9)
C9 0.0279(13) 0.0259(11) 0.0240(11) -0.0060(8) -0.0010(9) -0.0018(9)
C10 0.0381(16) 0.0340(13) 0.0247(12) -0.0076(10) -0.0010(10) -0.0092(10)
C11 0.0349(15) 0.0313(12) 0.0221(11) -0.0080(9) 0.0018(10) -0.0009(10)
C12 0.0406(16) 0.0353(12) 0.0245(11) -0.0067(10) 0.0000(10) -0.0074(11)
C13 0.057(2) 0.0341(14) 0.0318(13) -0.0083(11) 0.0068(13) -0.0108(12)
C14 0.062(2) 0.0340(13) 0.0287(13) -0.0049(10) 0.0070(13) 0.0026(12)
C15 0.0482(19) 0.0475(16) 0.0240(12) -0.0082(11) -0.0049(11) 0.0091(13)
C16 0.0363(16) 0.0441(15) 0.0296(13) -0.0138(11) -0.0024(11) 0.0003(11)
C17 0.0295(14) 0.0277(12) 0.0330(12) -0.0120(10) 0.0055(10) 0.0003(9)
C18 0.0421(17) 0.0306(12) 0.0332(13) -0.0112(10) 0.0001(11) -0.0018(11)
C19 0.051(2) 0.0414(15) 0.0373(14) -0.0167(12) -0.0009(13) -0.0060(13)
C20 0.0445(18) 0.0398(15) 0.0518(17) -0.0262(13) 0.0125(14) -0.0098(12)
C21 0.0368(16) 0.0274(12) 0.0573(18) -0.0154(12) 0.0153(13) -0.0056(10)
C22 0.0306(15) 0.0276(12) 0.0386(13) -0.0059(10) 0.0059(11) 0.0013(9)
F4 0.0434(12) 0.0449(10) 0.0484(10) 0.0116(8) -0.0063(8) -0.0130(8)
F5 0.0384(11) 0.0493(10) 0.0555(11) 0.0000(8) -0.0165(9) -0.0152(8)
F6 0.0404(11) 0.0571(10) 0.0439(9) -0.0141(8) 0.0144(8) -0.0116(8)
O4 0.0417(12) 0.0319(9) 0.0315(9) -0.0078(7) -0.0105(8) 0.0061(8)
O5 0.0513(14) 0.0299(10) 0.0419(11) -0.0066(8) -0.0070(9) -0.0014(9)
O6 0.0493(14) 0.0444(11) 0.0347(10) -0.0180(8) -0.0097(9) 0.0152(10)
C23 0.0366(17) 0.0352(13) 0.0334(13) -0.0018(10) -0.0072(12) -0.0103(11)
C24 0.0342(15) 0.0290(12) 0.0275(12) -0.0084(10) -0.0045(10) -0.0036(10)
C25 0.0295(14) 0.0310(12) 0.0260(11) -0.0066(9) 0.0003(10) 0.0005(10)
C26 0.0317(15) 0.0348(13) 0.0259(11) -0.0081(10) -0.0022(10) 0.0020(10)
C27 0.052(2) 0.0426(16) 0.0336(14) -0.0076(12) -0.0133(13) 0.0154(14)
C28 0.042(2) 0.065(2) 0.0423(17) 0.0041(14) -0.0121(14) -0.0002(16)
C29 0.0266(13) 0.0327(12) 0.0235(11) -0.0071(9) 0.0001(9) -0.0020(10)
C30 0.0276(14) 0.0314(12) 0.0243(11) -0.0055(9) -0.0003(9) -0.0035(10)
C31 0.0264(13) 0.0286(11) 0.0230(11) -0.0068(9) 0.0000(9) -0.0023(9)
C32 0.0265(14) 0.0384(14) 0.0272(12) -0.0125(10) -0.0046(9) 0.0045(10)
C33 0.0310(15) 0.0396(14) 0.0223(11) -0.0098(10) -0.0035(10) -0.0018(10)
C34 0.0325(16) 0.0571(18) 0.0289(13) -0.0167(12) 0.0016(11) -0.0024(12)
C35 0.0438(19) 0.067(2) 0.0240(12) -0.0118(12) 0.0066(12) -0.0177(15)
C36 0.057(2) 0.0458(16) 0.0269(13) -0.0021(11) -0.0039(13) -0.0120(14)
C37 0.058(2) 0.0381(15) 0.0336(14) -0.0021(11) -0.0044(13) 0.0060(13)
C38 0.0410(17) 0.0420(14) 0.0253(12) -0.0053(10) 0.0032(11) 0.0024(11)
C39 0.0269(14) 0.0316(12) 0.0328(12) -0.0108(10) -0.0071(10) -0.0030(9)
C40 0.0317(15) 0.0465(15) 0.0386(14) -0.0193(12) -0.0043(11) -0.0017(11)
C41 0.0389(19) 0.063(2) 0.0577(19) -0.0384(17) -0.0143(14) 0.0094(15)
C42 0.041(2) 0.056(2) 0.095(3) -0.051(2) -0.0240(18) 0.0077(15)
C43 0.041(2) 0.0321(15) 0.093(3) -0.0210(15) -0.0232(18) -0.0038(12)
C44 0.0319(17) 0.0324(14) 0.0540(17) -0.0078(12) -0.0075(13) -0.0071(11)

loop_
_atom_type_symbol
_atom_type_description
_atom_type_scat_dispersion_real
_atom_type_scat_dispersion_imag
_atom_type_scat_source
C C 0.0180 0.0090 'International Tables Vol C Tables 4.2.6.8 and 6.1.1.4'
H H 0.0000 0.0000 'International Tables Vol C Tables 4.2.6.8 and 6.1.1.4'
F F 0.0730 0.0530 'International Tables Vol C Tables 4.2.6.8 and 6.1.1.4'
O O 0.0490 0.0320 'International Tables Vol C Tables 4.2.6.8 and 6.1.1.4'

loop_
_geom_angle_atom_site_label_1
_geom_angle_atom_site_label_2
_geom_angle_atom_site_label_3
_geom_angle
C4 O1 C5 117.0(2)
F1 C1 F2 106.1(2)
F1 C1 C2 110.5(2)
F2 C1 C2 112.8(2)
F3 C1 F1 107.4(2)
F3 C1 F2 105.5(3)
F3 C1 C2 114.0(2)
C1 C2 H2 108.7
C1 C2 C3 115.7(2)
C1 C2 C9 110.9(2)
C3 C2 H2 108.7
C3 C2 C9 103.75(19)
C9 C2 H2 108.7
C4 C3 C2 122.5(2)
C7 C3 C2 112.2(2)
C7 C3 C4 125.2(2)
O1 C4 C3 110.6(2)
O2 C4 O1 125.0(2)
O2 C4 C3 124.4(2)
O1 C5 H5A 110.5
O1 C5 H5B 110.5
O1 C5 C6 106.3(3)
H5A C5 H5B 108.7
C6 C5 H5A 110.5
C6 C5 H5B 110.5
C5 C6 H6A 109.5
C5 C6 H6B 109.5
C5 C6 H6C 109.5
H6A C6 H6B 109.5
H6A C6 H6C 109.5
H6B C6 H6C 109.5
C3 C7 H7 122.8
C3 C7 C8 114.4(2)
C8 C7 H7 122.8
C7 C8 H8 108.9
C7 C8 C9 102.71(19)
C7 C8 C17 111.2(2)
C9 C8 H8 108.9
C17 C8 H8 108.9
C17 C8 C9 115.9(2)
C2 C9 C8 106.83(19)
C2 C9 H9 110.0
C8 C9 H9 110.0
C10 C9 C2 111.3(2)
C10 C9 C8 108.7(2)
C10 C9 H9 110.0
O3 C10 C9 121.2(2)
O3 C10 C11 120.3(2)
C11 C10 C9 118.3(2)
C12 C11 C10 123.2(2)
C12 C11 C16 120.0(2)
C16 C11 C10 116.8(2)
C11 C12 H12 120.2
C11 C12 C13 119.6(3)
C13 C12 H12 120.2
C12 C13 H13 120.0
C14 C13 C12 120.0(3)
C14 C13 H13 120.0
C13 C14 H14 119.6
C13 C14 C15 120.7(3)
C15 C14 H14 119.6
C14 C15 H15 120.3
C16 C15 C14 119.3(3)
C16 C15 H15 120.3
C11 C16 H16 119.8
C15 C16 C11 120.4(3)
C15 C16 H16 119.8
C18 C17 C8 120.6(2)
C18 C17 C22 118.8(3)
C22 C17 C8 120.6(3)
C17 C18 H18 119.5
C19 C18 C17 121.1(3)
C19 C18 H18 119.5
C18 C19 H19 120.1
C20 C19 C18 119.8(3)
C20 C19 H19 120.1
C19 C20 H20 120.1
C21 C20 C19 119.7(3)
C21 C20 H20 120.1
C20 C21 H21 119.5
C20 C21 C22 120.9(3)
C22 C21 H21 119.5
C17 C22 H22 120.1
C21 C22 C17 119.7(3)
C21 C22 H22 120.1
C26 O4 C27 116.2(2)
F4 C23 F5 107.2(2)
F4 C23 F6 106.6(2)
F4 C23 C24 113.2(3)
F5 C23 F6 105.5(3)
F5 C23 C24 110.7(2)
F6 C23 C24 113.2(2)
C23 C24 H24 109.0
C23 C24 C25 114.3(2)
C23 C24 C31 111.3(2)
C25 C24 H24 109.0
C25 C24 C31 104.0(2)
C31 C24 H24 109.0
C26 C25 C24 122.8(2)
C29 C25 C24 112.0(2)
C29 C25 C26 124.9(3)
O4 C26 C25 110.5(2)
O5 C26 O4 124.7(3)
O5 C26 C25 124.8(3)
O4 C27 H27A 110.4
O4 C27 H27B 110.4
O4 C27 C28 106.8(3)
H27A C27 H27B 108.6
C28 C27 H27A 110.4
C28 C27 H27B 110.4
C27 C28 H28A 109.5
C27 C28 H28B 109.5
C27 C28 H28C 109.5
H28A C28 H28B 109.5
H28A C28 H28C 109.5
H28B C28 H28C 109.5
C25 C29 H29 122.8
C25 C29 C30 114.3(2)
C30 C29 H29 122.8
C29 C30 H30 108.3
C29 C30 C31 102.7(2)
C29 C30 C39 112.0(2)
C31 C30 H30 108.3
C39 C30 H30 108.3
C39 C30 C31 116.8(2)
C24 C31 C30 106.5(2)
C24 C31 H31 110.2
C30 C31 H31 110.2
C32 C31 C24 111.0(2)
C32 C31 C30 108.51(19)
C32 C31 H31 110.2
O6 C32 C31 122.3(2)
O6 C32 C33 120.7(2)
C33 C32 C31 116.9(2)
C34 C33 C32 117.8(3)
C38 C33 C32 122.6(2)
C38 C33 C34 119.6(3)
C33 C34 H34 119.9
C35 C34 C33 120.3(3)
C35 C34 H34 119.9
C34 C35 H35 119.9
C34 C35 C36 120.1(3)
C36 C35 H35 119.9
C35 C36 H36 119.9
C35 C36 C37 120.2(3)
C37 C36 H36 119.9
C36 C37 H37 120.0
C36 C37 C38 120.0(3)
C38 C37 H37 120.0
C33 C38 C37 119.7(3)
C33 C38 H38 120.1
C37 C38 H38 120.1
C40 C39 C30 121.4(2)
C40 C39 C44 118.4(3)
C44 C39 C30 120.2(2)
C39 C40 H40 119.6
C41 C40 C39 120.9(3)
C41 C40 H40 119.6
C40 C41 H41 119.9
C42 C41 C40 120.2(3)
C42 C41 H41 119.9
C41 C42 H42 120.2
C41 C42 C43 119.7(3)
C43 C42 H42 120.2
C42 C43 H43 119.9
C42 C43 C44 120.1(3)
C44 C43 H43 119.9
C39 C44 H44 119.6
C43 C44 C39 120.7(3)
C43 C44 H44 119.6

loop_
_geom_bond_atom_site_label_1
_geom_bond_atom_site_label_2
_geom_bond_distance
F1 C1 1.337(3)
F2 C1 1.349(4)
F3 C1 1.331(3)
O1 C4 1.340(3)
O1 C5 1.458(3)
O2 C4 1.199(3)
O3 C10 1.207(4)
C1 C2 1.494(4)
C2 H2 1.0000
C2 C3 1.516(3)
C2 C9 1.560(3)
C3 C4 1.488(3)
C3 C7 1.325(4)
C5 H5A 0.9900
C5 H5B 0.9900
C5 C6 1.505(5)
C6 H6A 0.9800
C6 H6B 0.9800
C6 H6C 0.9800
C7 H7 0.9500
C7 C8 1.502(4)
C8 H8 1.0000
C8 C9 1.576(3)
C8 C17 1.523(4)
C9 H9 1.0000
C9 C10 1.526(3)
C10 C11 1.502(3)
C11 C12 1.392(4)
C11 C16 1.395(4)
C12 H12 0.9500
C12 C13 1.395(4)
C13 H13 0.9500
C13 C14 1.384(5)
C14 H14 0.9500
C14 C15 1.393(5)
C15 H15 0.9500
C15 C16 1.384(4)
C16 H16 0.9500
C17 C18 1.391(4)
C17 C22 1.397(3)
C18 H18 0.9500
C18 C19 1.388(4)
C19 H19 0.9500
C19 C20 1.387(5)
C20 H20 0.9500
C20 C21 1.374(5)
C21 H21 0.9500
C21 C22 1.395(4)
C22 H22 0.9500
F4 C23 1.331(3)
F5 C23 1.342(4)
F6 C23 1.345(4)
O4 C26 1.338(4)
O4 C27 1.455(3)
O5 C26 1.199(4)
O6 C32 1.200(4)
C23 C24 1.510(4)
C24 H24 1.0000
C24 C25 1.511(4)
C24 C31 1.557(3)
C25 C26 1.489(3)
C25 C29 1.332(4)
C27 H27A 0.9900
C27 H27B 0.9900
C27 C28 1.495(6)
C28 H28A 0.9800
C28 H28B 0.9800
C28 H28C 0.9800
C29 H29 0.9500
C29 C30 1.497(3)
C30 H30 1.0000
C30 C31 1.581(4)
C30 C39 1.515(4)
C31 H31 1.0000
C31 C32 1.532(3)
C32 C33 1.501(4)
C33 C34 1.400(4)
C33 C38 1.386(4)
C34 H34 0.9500
C34 C35 1.381(5)
C35 H35 0.9500
C35 C36 1.382(5)
C36 H36 0.9500
C36 C37 1.384(5)
C37 H37 0.9500
C37 C38 1.400(4)
C38 H38 0.9500
C39 C40 1.393(4)
C39 C44 1.394(4)
C40 H40 0.9500
C40 C41 1.387(4)
C41 H41 0.9500
C41 C42 1.380(6)
C42 H42 0.9500
C42 C43 1.387(7)
C43 H43 0.9500
C43 C44 1.390(5)
C44 H44 0.9500

loop_
_geom_torsion_atom_site_label_1
_geom_torsion_atom_site_label_2
_geom_torsion_atom_site_label_3
_geom_torsion_atom_site_label_4
_geom_torsion
F1 C1 C2 C3 175.3(2)
F1 C1 C2 C9 57.4(3)
F2 C1 C2 C3 56.7(3)
F2 C1 C2 C9 -61.2(3)
F3 C1 C2 C3 -63.7(3)
F3 C1 C2 C9 178.5(2)
O3 C10 C11 C12 160.1(3)
O3 C10 C11 C16 -19.3(4)
C1 C2 C3 C4 63.7(3)
C1 C2 C3 C7 -121.0(3)
C1 C2 C9 C8 121.8(2)
C1 C2 C9 C10 -119.7(3)
C2 C3 C4 O1 -169.8(2)
C2 C3 C4 O2 10.5(4)
C2 C3 C7 C8 2.2(3)
C2 C9 C10 O3 -12.0(4)
C2 C9 C10 C11 172.6(2)
C3 C2 C9 C8 -3.1(3)
C3 C2 C9 C10 115.4(2)
C3 C7 C8 C9 -4.0(3)
C3 C7 C8 C17 120.6(3)
C4 O1 C5 C6 155.5(3)
C4 C3 C7 C8 177.2(2)
C5 O1 C4 O2 -0.9(4)
C5 O1 C4 C3 179.4(2)
C7 C3 C4 O1 15.6(4)
C7 C3 C4 O2 -164.1(3)
C7 C8 C9 C2 4.1(3)
C7 C8 C9 C10 -116.0(2)
C7 C8 C17 C18 -43.3(3)
C7 C8 C17 C22 133.0(3)
C8 C9 C10 O3 105.4(3)
C8 C9 C10 C11 -70.1(3)
C8 C17 C18 C19 175.5(3)
C8 C17 C22 C21 -175.4(2)
C9 C2 C3 C4 -174.5(2)
C9 C2 C3 C7 0.7(3)
C9 C8 C17 C18 73.5(3)
C9 C8 C17 C22 -110.2(3)
C9 C10 C11 C12 -24.4(4)
C9 C10 C11 C16 156.2(3)
C10 C11 C12 C13 -179.4(3)
C10 C11 C16 C15 -179.0(3)
C11 C12 C13 C14 -0.8(4)
C12 C11 C16 C15 1.6(4)
C12 C13 C14 C15 0.1(5)
C13 C14 C15 C16 1.4(4)
C14 C15 C16 C11 -2.3(4)
C16 C11 C12 C13 0.0(4)
C17 C8 C9 C2 -117.3(2)
C17 C8 C9 C10 122.5(2)
C17 C18 C19 C20 -0.1(5)
C18 C17 C22 C21 1.0(4)
C18 C19 C20 C21 0.9(5)
C19 C20 C21 C22 -0.8(5)
C20 C21 C22 C17 -0.2(4)
C22 C17 C18 C19 -0.9(4)
F4 C23 C24 C25 -59.2(3)
F4 C23 C24 C31 -176.7(2)
F5 C23 C24 C25 -179.6(2)
F5 C23 C24 C31 62.9(3)
F6 C23 C24 C25 62.3(3)
F6 C23 C24 C31 -55.3(3)
O6 C32 C33 C34 -32.6(4)
O6 C32 C33 C38 148.9(3)
C23 C24 C25 C26 67.5(3)
C23 C24 C25 C29 -119.0(3)
C23 C24 C31 C30 118.0(2)
C23 C24 C31 C32 -124.0(2)
C24 C25 C26 O4 -166.9(2)
C24 C25 C26 O5 14.0(4)
C24 C25 C29 C30 1.6(3)
C24 C31 C32 O6 -4.2(4)
C24 C31 C32 C33 -179.8(2)
C25 C24 C31 C30 -5.5(2)
C25 C24 C31 C32 112.4(2)
C25 C29 C30 C31 -5.0(3)
C25 C29 C30 C39 121.1(2)
C26 O4 C27 C28 170.6(3)
C26 C25 C29 C30 175.0(2)
C27 O4 C26 O5 0.1(4)
C27 O4 C26 C25 -179.0(2)
C29 C25 C26 O4 20.4(3)
C29 C25 C26 O5 -158.7(3)
C29 C30 C31 C24 6.3(2)
C29 C30 C31 C32 -113.3(2)
C29 C30 C39 C40 -46.2(4)
C29 C30 C39 C44 130.5(3)
C30 C31 C32 O6 112.5(3)
C30 C31 C32 C33 -63.1(3)
C30 C39 C40 C41 176.1(3)
C30 C39 C44 C43 -176.2(3)
C31 C24 C25 C26 -170.9(2)
C31 C24 C25 C29 2.7(3)
C31 C30 C39 C40 71.8(3)
C31 C30 C39 C44 -111.4(3)
C31 C32 C33 C34 143.1(3)
C31 C32 C33 C38 -35.4(4)
C32 C33 C34 C35 -177.4(3)
C32 C33 C38 C37 179.5(3)
C33 C34 C35 C36 -1.7(5)
C34 C33 C38 C37 1.1(5)
C34 C35 C36 C37 0.1(5)
C35 C36 C37 C38 2.1(5)
C36 C37 C38 C33 -2.7(5)
C38 C33 C34 C35 1.1(4)
C39 C30 C31 C24 -116.7(2)
C39 C30 C31 C32 123.7(2)
C39 C40 C41 C42 -0.4(5)
C40 C39 C44 C43 0.6(5)
C40 C41 C42 C43 1.6(5)
C41 C42 C43 C44 -1.7(5)
C42 C43 C44 C39 0.6(5)
C44 C39 C40 C41 -0.7(5)
